data_4087320
loop_
_publ_author_name
'Paul, Ursula S. D.'
'Radius, Udo'

_publ_section_title
;
 Synthesis and Reactivity of Cyclic (Alkyl)(Amino)Carbene Stabilized
 Nickel Carbonyl Complexes
;
_journal_issue 7
_journal_name_full Organometallics
_journal_page_first 1398
_journal_paper_doi 10.1021/acs.organomet.7b00109
_journal_volume 36
_journal_year 2017
_chemical_absolute_configuration rm
_chemical_formula_moiety 'C30 H43 N Ni O3'
_chemical_formula_sum 'C30 H43 N Ni O3'
_chemical_formula_weight 524.36
_space_group_crystal_system orthorhombic
_space_group_IT_number 19
_space_group_name_Hall 'P 2ac 2ab'
_space_group_name_H-M_alt 'P 21 21 21'
_symmetry_space_group_name_Hall 'P 2ac 2ab'
_symmetry_space_group_name_H-M 'P 21 21 21'
_atom_sites_solution_hydrogens geom
_audit_creation_method SHELXL-2014/6
_cell_angle_alpha 90
_cell_angle_beta 90
_cell_angle_gamma 90
_cell_formula_units_Z 4
_cell_length_a 8.9590(6)
_cell_length_b 16.4741(12)
_cell_length_c 18.8994(13)
_cell_measurement_reflns_used 9351
_cell_measurement_temperature 100(2)
_cell_measurement_theta_max 21.00
_cell_measurement_theta_min 2.47
_cell_volume 2789.4(3)
_computing_cell_refinement 'Saint-NT v. 7.23'
_computing_data_collection 'APEX2 ver. 2014.1 (Bruker AXS)'
_computing_data_reduction 'Saint-NT v. 7.23'
_computing_molecular_graphics 'XP ver. 5.1 (Bruker AXS, 1998)'
_computing_publication_material 'SHELXL-2014 (Sheldrick, 2014)'
_computing_structure_refinement 'SHELXL-2014/6 (Sheldrick, 2014)'
_computing_structure_solution 'SHELXL-2014 (Sheldrick, 2014)'
_diffrn_ambient_temperature 100(2)
_diffrn_measured_fraction_theta_full 1.000
_diffrn_measured_fraction_theta_max 0.999
_diffrn_measurement_device_type 'Bruker X8-APEX II'
_diffrn_measurement_method '\f and \w scans'
_diffrn_radiation_monochromator helios
_diffrn_radiation_source 'rotating anode'
_diffrn_radiation_type MoK\a
_diffrn_radiation_wavelength 0.71073
_diffrn_reflns_av_R_equivalents 0.0358
_diffrn_reflns_av_unetI/netI 0.0373
_diffrn_reflns_Laue_measured_fraction_full 1.000
_diffrn_reflns_Laue_measured_fraction_max 0.999
_diffrn_reflns_limit_h_max 11
_diffrn_reflns_limit_h_min -9
_diffrn_reflns_limit_k_max 20
_diffrn_reflns_limit_k_min -20
_diffrn_reflns_limit_l_max 23
_diffrn_reflns_limit_l_min -22
_diffrn_reflns_number 26409
_diffrn_reflns_point_group_measured_fraction_full 1.000
_diffrn_reflns_point_group_measured_fraction_max 0.999
_diffrn_reflns_theta_full 26.000
_diffrn_reflns_theta_max 26.031
_diffrn_reflns_theta_min 1.640
_exptl_absorpt_coefficient_mu 0.725
_exptl_absorpt_correction_T_max 0.7453
_exptl_absorpt_correction_T_min 0.6513
_exptl_absorpt_correction_type analytical
_exptl_absorpt_process_details 'Sadabs 2014/3 (Bruker 2014)'
_exptl_crystal_colour yellow
_exptl_crystal_density_diffrn 1.249
_exptl_crystal_description needle
_exptl_crystal_F_000 1128
_exptl_crystal_size_max 0.269
_exptl_crystal_size_mid 0.063
_exptl_crystal_size_min 0.040
_refine_diff_density_max 2.769
_refine_diff_density_min -0.725
_refine_diff_density_rms 0.084
_refine_ls_abs_structure_details
;
 Refined as an inversion twin.
;
_refine_ls_abs_structure_Flack 0.01(3)
_refine_ls_extinction_method none
_refine_ls_goodness_of_fit_ref 1.020
_refine_ls_hydrogen_treatment constr
_refine_ls_matrix_type full
_refine_ls_number_parameters 326
_refine_ls_number_reflns 5475
_refine_ls_number_restraints 0
_refine_ls_restrained_S_all 1.020
_refine_ls_R_factor_all 0.0583
_refine_ls_R_factor_gt 0.0510
_refine_ls_shift/su_max 0.000
_refine_ls_shift/su_mean 0.000
_refine_ls_structure_factor_coef Fsqd
_refine_ls_weighting_details 'w=1/[\s^2^(Fo^2^)+(0.0673P)^2^+5.2875P] where P=(Fo^2^+2Fc^2^)/3'
_refine_ls_weighting_scheme calc
_refine_ls_wR_factor_gt 0.1264
_refine_ls_wR_factor_ref 0.1315
_reflns_Friedel_coverage 0.767
_reflns_Friedel_fraction_full 1.000
_reflns_Friedel_fraction_max 0.999
_reflns_number_gt 4969
_reflns_number_total 5475
_reflns_threshold_expression 'I > 2\s(I)'
_cod_data_source_file om7b00109_si_002.cif
_cod_data_source_block compound_2c
_cod_database_code 4087320
_shelx_space_group_comment
;
The symmetry employed for this shelxl refinement is uniquely defined
by the following loop, which should always be used as a source of
symmetry information in preference to the above space-group names.
They are only intended as comments.
;
_shelx_estimated_absorpt_t_min 0.829
_shelx_estimated_absorpt_t_max 0.972
_shelxl_version_number 2014/6

loop_
_space_group_symop_operation_xyz
'x, y, z'
'-x+1/2, -y, z+1/2'
'-x, y+1/2, -z+1/2'
'x+1/2, -y+1/2, -z'

loop_
_atom_site_label
_atom_site_type_symbol
_atom_site_fract_x
_atom_site_fract_y
_atom_site_fract_z
_atom_site_U_iso_or_equiv
_atom_site_adp_type
_atom_site_occupancy
_atom_site_site_symmetry_order
_atom_site_calc_flag
_atom_site_refinement_flags_posn
_atom_site_refinement_flags_adp
Ni1 Ni 0.29374(7) 0.48658(4) 0.53691(3) 0.01948(19) Uani 1 1 d . .
O1 O 0.1843(5) 0.3983(3) 0.4107(2) 0.0336(10) Uani 1 1 d . .
C1 C 0.2338(6) 0.4328(3) 0.4563(3) 0.0237(12) Uani 1 1 d . .
O2 O 0.1355(5) 0.6417(3) 0.5531(2) 0.0375(11) Uani 1 1 d . .
C2 C 0.1986(6) 0.5824(3) 0.5461(3) 0.0244(11) Uani 1 1 d . .
C3 C 0.2306(7) 0.4199(3) 0.6062(3) 0.0240(12) Uani 1 1 d . .
O3 O 0.1814(5) 0.3777(3) 0.6470(2) 0.0366(11) Uani 1 1 d . .
C1_1 C 0.5105(5) 0.5145(3) 0.5343(3) 0.0140(9) Uani 1 1 d . .
N1_1 N 0.5848(4) 0.5217(2) 0.4743(2) 0.0123(8) Uani 1 1 d . .
C2_1 C 0.7400(5) 0.5591(3) 0.4780(3) 0.0163(11) Uani 1 1 d . .
C3_1 C 0.7641(5) 0.5614(3) 0.5582(3) 0.0169(11) Uani 1 1 d . .
H3A_1 H 0.8022 0.6154 0.5726 0.020 Uiso 1 1 calc R U
H3B_1 H 0.8382 0.5198 0.5723 0.020 Uiso 1 1 calc R U
C4_1 C 0.6120(6) 0.5443(3) 0.5945(3) 0.0149(10) Uani 1 1 d . .
C5_1 C 0.8572(6) 0.5081(4) 0.4407(3) 0.0296(13) Uani 1 1 d . .
H5A_1 H 0.8293 0.5012 0.3909 0.044 Uiso 1 1 calc R U
H5B_1 H 0.8637 0.4548 0.4634 0.044 Uiso 1 1 calc R U
H5C_1 H 0.9542 0.5354 0.4436 0.044 Uiso 1 1 calc R U
C6_1 C 0.7388(7) 0.6439(4) 0.4453(3) 0.0315(15) Uani 1 1 d . .
H6A_1 H 0.7161 0.6398 0.3947 0.047 Uiso 1 1 calc R U
H6B_1 H 0.8369 0.6692 0.4515 0.047 Uiso 1 1 calc R U
H6C_1 H 0.6625 0.6771 0.4686 0.047 Uiso 1 1 calc R U
C7_1 C 0.5479(7) 0.6248(3) 0.6245(3) 0.0208(11) Uani 1 1 d . .
H7A_1 H 0.6319 0.6568 0.6440 0.025 Uiso 1 1 calc R U
H7B_1 H 0.5058 0.6562 0.5845 0.025 Uiso 1 1 calc R U
C8_1 C 0.4275(7) 0.6182(4) 0.6819(3) 0.0243(13) Uani 1 1 d . .
H8_1 H 0.3369 0.5923 0.6608 0.029 Uiso 1 1 calc R U
C9_1 C 0.4836(7) 0.5650(3) 0.7417(3) 0.0223(12) Uani 1 1 d . .
H9A_1 H 0.4060 0.5607 0.7788 0.027 Uiso 1 1 calc R U
H9B_1 H 0.5737 0.5897 0.7631 0.027 Uiso 1 1 calc R U
C10_1 C 0.5209(6) 0.4812(3) 0.7136(2) 0.0199(10) Uani 1 1 d . .
H10A_1 H 0.4302 0.4566 0.6928 0.024 Uiso 1 1 calc R U
H10B_1 H 0.5540 0.4463 0.7532 0.024 Uiso 1 1 calc R U
C11_1 C 0.6439(5) 0.4849(3) 0.6575(2) 0.0155(9) Uani 1 1 d . .
H11_1 H 0.7306 0.5099 0.6827 0.019 Uiso 1 1 calc R U
C12_1 C 0.3855(9) 0.7032(4) 0.7078(4) 0.0400(17) Uani 1 1 d . .
H12A_1 H 0.3459 0.7350 0.6681 0.060 Uiso 1 1 calc R U
H12B_1 H 0.4742 0.7302 0.7269 0.060 Uiso 1 1 calc R U
H12C_1 H 0.3094 0.6989 0.7448 0.060 Uiso 1 1 calc R U
C13_1 C 0.7004(6) 0.3988(3) 0.6363(2) 0.0185(10) Uani 1 1 d . .
H13_1 H 0.7582 0.4046 0.5914 0.022 Uiso 1 1 calc R U
C14_1 C 0.5788(7) 0.3363(3) 0.6235(3) 0.0244(12) Uani 1 1 d . .
H14A_1 H 0.5124 0.3555 0.5859 0.037 Uiso 1 1 calc R U
H14B_1 H 0.5212 0.3285 0.6671 0.037 Uiso 1 1 calc R U
H14C_1 H 0.6242 0.2847 0.6094 0.037 Uiso 1 1 calc R U
C15_1 C 0.8084(7) 0.3671(3) 0.6931(3) 0.0271(12) Uani 1 1 d . .
H15A_1 H 0.8403 0.3120 0.6808 0.041 Uiso 1 1 calc R U
H15B_1 H 0.7579 0.3663 0.7391 0.041 Uiso 1 1 calc R U
H15C_1 H 0.8958 0.4027 0.6957 0.041 Uiso 1 1 calc R U
C16_1 C 0.5285(5) 0.4968(3) 0.4048(2) 0.0149(10) Uani 1 1 d . .
C17_1 C 0.5629(6) 0.4169(3) 0.3826(3) 0.0179(11) Uani 1 1 d . .
C18_1 C 0.5201(7) 0.3942(3) 0.3138(3) 0.0238(12) Uani 1 1 d . .
H18_1 H 0.5431 0.3412 0.2973 0.029 Uiso 1 1 calc R U
C19_1 C 0.4458(7) 0.4470(4) 0.2701(3) 0.0269(13) Uani 1 1 d . .
H19_1 H 0.4201 0.4310 0.2234 0.032 Uiso 1 1 calc R U
C20_1 C 0.4085(6) 0.5238(4) 0.2942(3) 0.0244(12) Uani 1 1 d . .
H20_1 H 0.3545 0.5592 0.2639 0.029 Uiso 1 1 calc R U
C21_1 C 0.4477(6) 0.5506(3) 0.3617(3) 0.0179(10) Uani 1 1 d . .
C22_1 C 0.6334(7) 0.3517(3) 0.4287(3) 0.0210(11) Uani 1 1 d . .
H22_1 H 0.6650 0.3776 0.4742 0.025 Uiso 1 1 calc R U
C23_1 C 0.5188(8) 0.2856(3) 0.4461(3) 0.0293(13) Uani 1 1 d . .
H23A_1 H 0.4905 0.2571 0.4025 0.044 Uiso 1 1 calc R U
H23B_1 H 0.4301 0.3105 0.4673 0.044 Uiso 1 1 calc R U
H23C_1 H 0.5625 0.2468 0.4795 0.044 Uiso 1 1 calc R U
C24_1 C 0.7715(7) 0.3128(3) 0.3948(3) 0.0298(13) Uani 1 1 d . .
H24A_1 H 0.7416 0.2826 0.3524 0.045 Uiso 1 1 calc R U
H24B_1 H 0.8183 0.2757 0.4287 0.045 Uiso 1 1 calc R U
H24C_1 H 0.8428 0.3553 0.3816 0.045 Uiso 1 1 calc R U
C25_1 C 0.3911(6) 0.6334(3) 0.3838(3) 0.0203(11) Uani 1 1 d . .
H25_1 H 0.4226 0.6437 0.4338 0.024 Uiso 1 1 calc R U
C26_1 C 0.2193(7) 0.6364(4) 0.3802(3) 0.0304(13) Uani 1 1 d . .
H26A_1 H 0.1875 0.6373 0.3306 0.046 Uiso 1 1 calc R U
H26B_1 H 0.1834 0.6854 0.4041 0.046 Uiso 1 1 calc R U
H26C_1 H 0.1778 0.5884 0.4036 0.046 Uiso 1 1 calc R U
C27_1 C 0.4499(7) 0.7034(3) 0.3370(3) 0.0262(12) Uani 1 1 d . .
H27A_1 H 0.4152 0.6958 0.2883 0.039 Uiso 1 1 calc R U
H27B_1 H 0.5593 0.7036 0.3379 0.039 Uiso 1 1 calc R U
H27C_1 H 0.4125 0.7553 0.3552 0.039 Uiso 1 1 calc R U

loop_
_atom_site_aniso_label
_atom_site_aniso_U_11
_atom_site_aniso_U_22
_atom_site_aniso_U_33
_atom_site_aniso_U_23
_atom_site_aniso_U_13
_atom_site_aniso_U_12
Ni1 0.0116(3) 0.0297(3) 0.0171(3) 0.0043(3) 0.0022(3) -0.0013(3)
O1 0.031(3) 0.048(3) 0.022(2) -0.0069(19) -0.0082(19) -0.006(2)
C1 0.013(2) 0.036(3) 0.021(3) 0.004(2) 0.000(2) 0.000(2)
O2 0.034(2) 0.037(2) 0.042(3) -0.004(2) 0.000(2) -0.002(2)
C2 0.012(2) 0.033(3) 0.029(3) 0.003(2) -0.002(2) -0.001(2)
C3 0.025(3) 0.026(3) 0.021(3) -0.007(2) 0.007(2) -0.007(2)
O3 0.045(3) 0.039(2) 0.026(2) -0.0012(19) 0.014(2) -0.016(2)
C1_1 0.011(2) 0.018(2) 0.013(2) 0.004(2) -0.0003(18) 0.0016(19)
N1_1 0.0101(18) 0.0144(19) 0.0123(19) 0.0008(17) -0.0006(14) -0.0016(16)
C2_1 0.010(2) 0.022(3) 0.017(3) 0.0030(19) -0.0016(17) -0.0053(19)
C3_1 0.013(3) 0.023(3) 0.014(2) -0.0028(19) -0.0015(18) -0.0073(19)
C4_1 0.014(2) 0.017(2) 0.013(2) 0.0003(19) 0.0004(19) -0.001(2)
C5_1 0.015(2) 0.047(4) 0.027(3) -0.011(3) 0.007(2) -0.006(3)
C6_1 0.025(3) 0.033(3) 0.037(3) 0.020(3) -0.011(2) -0.016(2)
C7_1 0.029(3) 0.020(3) 0.013(2) -0.002(2) 0.000(2) -0.001(2)
C8_1 0.026(3) 0.030(3) 0.017(3) -0.006(2) 0.001(2) 0.004(2)
C9_1 0.025(3) 0.029(3) 0.013(2) -0.008(2) 0.004(2) 0.000(2)
C10_1 0.022(3) 0.025(3) 0.013(2) -0.002(2) 0.0030(19) -0.004(2)
C11_1 0.015(2) 0.021(2) 0.010(2) -0.002(2) -0.0017(17) -0.003(2)
C12_1 0.050(4) 0.042(4) 0.028(3) -0.006(3) 0.006(3) 0.016(3)
C13_1 0.019(3) 0.023(2) 0.014(2) 0.0001(19) -0.001(2) 0.004(2)
C14_1 0.032(3) 0.021(3) 0.019(3) -0.002(2) -0.006(2) -0.001(2)
C15_1 0.027(3) 0.030(3) 0.024(3) -0.001(2) -0.007(3) 0.005(3)
C16_1 0.013(2) 0.019(3) 0.012(2) 0.0004(19) 0.0010(17) -0.0076(19)
C17_1 0.016(3) 0.024(3) 0.014(2) 0.001(2) 0.003(2) -0.004(2)
C18_1 0.030(3) 0.022(3) 0.019(3) -0.002(2) 0.000(2) -0.006(2)
C19_1 0.031(3) 0.038(3) 0.011(3) -0.001(2) -0.005(2) -0.011(3)
C20_1 0.022(3) 0.037(3) 0.014(2) 0.010(2) -0.005(2) -0.009(2)
C21_1 0.013(2) 0.022(3) 0.019(3) 0.005(2) 0.001(2) -0.005(2)
C22_1 0.028(3) 0.020(3) 0.015(3) 0.000(2) 0.000(2) -0.001(2)
C23_1 0.044(4) 0.023(3) 0.021(3) -0.001(2) 0.000(3) -0.006(3)
C24_1 0.040(4) 0.026(3) 0.024(3) -0.002(2) 0.003(3) 0.010(3)
C25_1 0.019(3) 0.026(3) 0.016(3) 0.006(2) 0.002(2) 0.001(2)
C26_1 0.021(3) 0.037(3) 0.032(3) 0.014(3) 0.003(3) 0.006(3)
C27_1 0.027(3) 0.026(3) 0.026(3) 0.005(2) 0.001(2) 0.002(2)

loop_
_atom_type_symbol
_atom_type_description
_atom_type_scat_dispersion_real
_atom_type_scat_dispersion_imag
_atom_type_scat_source
C C 0.0033 0.0016 'International Tables Vol C Tables 4.2.6.8 and 6.1.1.4'
H H 0.0000 0.0000 'International Tables Vol C Tables 4.2.6.8 and 6.1.1.4'
N N 0.0061 0.0033 'International Tables Vol C Tables 4.2.6.8 and 6.1.1.4'
O O 0.0106 0.0060 'International Tables Vol C Tables 4.2.6.8 and 6.1.1.4'
Ni Ni 0.3393 1.1124 'International Tables Vol C Tables 4.2.6.8 and 6.1.1.4'

loop_
_geom_angle_atom_site_label_1
_geom_angle_atom_site_label_2
_geom_angle_atom_site_label_3
_geom_angle
C3 Ni1 C2 108.4(3)
C3 Ni1 C1 102.5(2)
C2 Ni1 C1 111.3(2)
C3 Ni1 C1_1 117.7(2)
C2 Ni1 C1_1 105.1(2)
C1 Ni1 C1_1 112.0(2)
O1 C1 Ni1 173.0(5)
O2 C2 Ni1 177.9(5)
O3 C3 Ni1 175.0(6)
N1_1 C1_1 C4_1 108.0(4)
N1_1 C1_1 Ni1 122.2(3)
C4_1 C1_1 Ni1 129.1(3)
C1_1 N1_1 C16_1 124.8(4)
C1_1 N1_1 C2_1 117.2(4)
C16_1 N1_1 C2_1 117.9(4)
C5_1 C2_1 N1_1 112.7(4)
C5_1 C2_1 C6_1 108.9(5)
N1_1 C2_1 C6_1 110.2(4)
C5_1 C2_1 C3_1 112.1(4)
N1_1 C2_1 C3_1 100.6(4)
C6_1 C2_1 C3_1 112.3(4)
C2_1 C3_1 C4_1 108.0(4)
C2_1 C3_1 H3A_1 110.1
C4_1 C3_1 H3A_1 110.1
C2_1 C3_1 H3B_1 110.1
C4_1 C3_1 H3B_1 110.1
H3A_1 C3_1 H3B_1 108.4
C1_1 C4_1 C3_1 104.5(4)
C1_1 C4_1 C7_1 108.9(4)
C3_1 C4_1 C7_1 109.3(4)
C1_1 C4_1 C11_1 118.1(4)
C3_1 C4_1 C11_1 106.8(4)
C7_1 C4_1 C11_1 108.9(4)
C2_1 C5_1 H5A_1 109.5
C2_1 C5_1 H5B_1 109.5
H5A_1 C5_1 H5B_1 109.5
C2_1 C5_1 H5C_1 109.5
H5A_1 C5_1 H5C_1 109.5
H5B_1 C5_1 H5C_1 109.5
C2_1 C6_1 H6A_1 109.5
C2_1 C6_1 H6B_1 109.5
H6A_1 C6_1 H6B_1 109.5
C2_1 C6_1 H6C_1 109.5
H6A_1 C6_1 H6C_1 109.5
H6B_1 C6_1 H6C_1 109.5
C8_1 C7_1 C4_1 117.3(4)
C8_1 C7_1 H7A_1 108.0
C4_1 C7_1 H7A_1 108.0
C8_1 C7_1 H7B_1 108.0
C4_1 C7_1 H7B_1 108.0
H7A_1 C7_1 H7B_1 107.2
C9_1 C8_1 C12_1 111.9(5)
C9_1 C8_1 C7_1 109.6(5)
C12_1 C8_1 C7_1 109.6(5)
C9_1 C8_1 H8_1 108.6
C12_1 C8_1 H8_1 108.6
C7_1 C8_1 H8_1 108.6
C8_1 C9_1 C10_1 109.8(4)
C8_1 C9_1 H9A_1 109.7
C10_1 C9_1 H9A_1 109.7
C8_1 C9_1 H9B_1 109.7
C10_1 C9_1 H9B_1 109.7
H9A_1 C9_1 H9B_1 108.2
C9_1 C10_1 C11_1 111.4(5)
C9_1 C10_1 H10A_1 109.3
C11_1 C10_1 H10A_1 109.3
C9_1 C10_1 H10B_1 109.3
C11_1 C10_1 H10B_1 109.3
H10A_1 C10_1 H10B_1 108.0
C10_1 C11_1 C13_1 112.1(4)
C10_1 C11_1 C4_1 114.8(4)
C13_1 C11_1 C4_1 115.6(4)
C10_1 C11_1 H11_1 104.2
C13_1 C11_1 H11_1 104.2
C4_1 C11_1 H11_1 104.2
C8_1 C12_1 H12A_1 109.5
C8_1 C12_1 H12B_1 109.5
H12A_1 C12_1 H12B_1 109.5
C8_1 C12_1 H12C_1 109.5
H12A_1 C12_1 H12C_1 109.5
H12B_1 C12_1 H12C_1 109.5
C14_1 C13_1 C15_1 109.4(4)
C14_1 C13_1 C11_1 115.1(5)
C15_1 C13_1 C11_1 109.6(4)
C14_1 C13_1 H13_1 107.5
C15_1 C13_1 H13_1 107.5
C11_1 C13_1 H13_1 107.5
C13_1 C14_1 H14A_1 109.5
C13_1 C14_1 H14B_1 109.5
H14A_1 C14_1 H14B_1 109.5
C13_1 C14_1 H14C_1 109.5
H14A_1 C14_1 H14C_1 109.5
H14B_1 C14_1 H14C_1 109.5
C13_1 C15_1 H15A_1 109.5
C13_1 C15_1 H15B_1 109.5
H15A_1 C15_1 H15B_1 109.5
C13_1 C15_1 H15C_1 109.5
H15A_1 C15_1 H15C_1 109.5
H15B_1 C15_1 H15C_1 109.5
C21_1 C16_1 C17_1 121.8(4)
C21_1 C16_1 N1_1 121.3(4)
C17_1 C16_1 N1_1 116.8(4)
C18_1 C17_1 C16_1 117.6(5)
C18_1 C17_1 C22_1 117.1(5)
C16_1 C17_1 C22_1 125.2(5)
C19_1 C18_1 C17_1 121.4(5)
C19_1 C18_1 H18_1 119.3
C17_1 C18_1 H18_1 119.3
C18_1 C19_1 C20_1 119.8(5)
C18_1 C19_1 H19_1 120.1
C20_1 C19_1 H19_1 120.1
C19_1 C20_1 C21_1 122.0(5)
C19_1 C20_1 H20_1 119.0
C21_1 C20_1 H20_1 119.0
C20_1 C21_1 C16_1 117.3(5)
C20_1 C21_1 C25_1 117.0(5)
C16_1 C21_1 C25_1 125.6(5)
C17_1 C22_1 C23_1 110.3(5)
C17_1 C22_1 C24_1 113.0(4)
C23_1 C22_1 C24_1 109.4(5)
C17_1 C22_1 H22_1 108.0
C23_1 C22_1 H22_1 108.0
C24_1 C22_1 H22_1 108.0
C22_1 C23_1 H23A_1 109.5
C22_1 C23_1 H23B_1 109.5
H23A_1 C23_1 H23B_1 109.5
C22_1 C23_1 H23C_1 109.5
H23A_1 C23_1 H23C_1 109.5
H23B_1 C23_1 H23C_1 109.5
C22_1 C24_1 H24A_1 109.5
C22_1 C24_1 H24B_1 109.5
H24A_1 C24_1 H24B_1 109.5
C22_1 C24_1 H24C_1 109.5
H24A_1 C24_1 H24C_1 109.5
H24B_1 C24_1 H24C_1 109.5
C21_1 C25_1 C26_1 110.6(5)
C21_1 C25_1 C27_1 113.6(4)
C26_1 C25_1 C27_1 106.9(5)
C21_1 C25_1 H25_1 108.5
C26_1 C25_1 H25_1 108.5
C27_1 C25_1 H25_1 108.5
C25_1 C26_1 H26A_1 109.5
C25_1 C26_1 H26B_1 109.5
H26A_1 C26_1 H26B_1 109.5
C25_1 C26_1 H26C_1 109.5
H26A_1 C26_1 H26C_1 109.5
H26B_1 C26_1 H26C_1 109.5
C25_1 C27_1 H27A_1 109.5
C25_1 C27_1 H27B_1 109.5
H27A_1 C27_1 H27B_1 109.5
C25_1 C27_1 H27C_1 109.5
H27A_1 C27_1 H27C_1 109.5
H27B_1 C27_1 H27C_1 109.5

loop_
_geom_bond_atom_site_label_1
_geom_bond_atom_site_label_2
_geom_bond_distance
Ni1 C3 1.801(6)
Ni1 C2 1.803(6)
Ni1 C1 1.842(6)
Ni1 C1_1 1.996(4)
O1 C1 1.124(7)
O2 C2 1.135(7)
C3 O3 1.128(7)
C1_1 N1_1 1.320(6)
C1_1 C4_1 1.538(7)
N1_1 C16_1 1.465(6)
N1_1 C2_1 1.523(6)
C2_1 C5_1 1.518(7)
C2_1 C6_1 1.528(7)
C2_1 C3_1 1.532(7)
C3_1 C4_1 1.552(7)
C3_1 H3A_1 0.9900
C3_1 H3B_1 0.9900
C4_1 C7_1 1.552(7)
C4_1 C11_1 1.568(7)
C5_1 H5A_1 0.9800
C5_1 H5B_1 0.9800
C5_1 H5C_1 0.9800
C6_1 H6A_1 0.9800
C6_1 H6B_1 0.9800
C6_1 H6C_1 0.9800
C7_1 C8_1 1.534(8)
C7_1 H7A_1 0.9900
C7_1 H7B_1 0.9900
C8_1 C9_1 1.516(8)
C8_1 C12_1 1.530(8)
C8_1 H8_1 1.0000
C9_1 C10_1 1.517(7)
C9_1 H9A_1 0.9900
C9_1 H9B_1 0.9900
C10_1 C11_1 1.530(6)
C10_1 H10A_1 0.9900
C10_1 H10B_1 0.9900
C11_1 C13_1 1.558(7)
C11_1 H11_1 1.0000
C12_1 H12A_1 0.9800
C12_1 H12B_1 0.9800
C12_1 H12C_1 0.9800
C13_1 C14_1 1.519(8)
C13_1 C15_1 1.536(7)
C13_1 H13_1 1.0000
C14_1 H14A_1 0.9800
C14_1 H14B_1 0.9800
C14_1 H14C_1 0.9800
C15_1 H15A_1 0.9800
C15_1 H15B_1 0.9800
C15_1 H15C_1 0.9800
C16_1 C21_1 1.405(7)
C16_1 C17_1 1.415(7)
C17_1 C18_1 1.405(7)
C17_1 C22_1 1.521(7)
C18_1 C19_1 1.373(8)
C18_1 H18_1 0.9500
C19_1 C20_1 1.385(9)
C19_1 H19_1 0.9500
C20_1 C21_1 1.395(7)
C20_1 H20_1 0.9500
C21_1 C25_1 1.514(8)
C22_1 C23_1 1.533(8)
C22_1 C24_1 1.534(8)
C22_1 H22_1 1.0000
C23_1 H23A_1 0.9800
C23_1 H23B_1 0.9800
C23_1 H23C_1 0.9800
C24_1 H24A_1 0.9800
C24_1 H24B_1 0.9800
C24_1 H24C_1 0.9800
C25_1 C26_1 1.541(8)
C25_1 C27_1 1.546(8)
C25_1 H25_1 1.0000
C26_1 H26A_1 0.9800
C26_1 H26B_1 0.9800
C26_1 H26C_1 0.9800
C27_1 H27A_1 0.9800
C27_1 H27B_1 0.9800
C27_1 H27C_1 0.9800

loop_
_geom_torsion_atom_site_label_1
_geom_torsion_atom_site_label_2
_geom_torsion_atom_site_label_3
_geom_torsion_atom_site_label_4
_geom_torsion
C4_1 C1_1 N1_1 C16_1 177.6(4)
Ni1 C1_1 N1_1 C16_1 -11.4(7)
C4_1 C1_1 N1_1 C2_1 -2.7(6)
Ni1 C1_1 N1_1 C2_1 168.2(3)
C1_1 N1_1 C2_1 C5_1 129.4(5)
C16_1 N1_1 C2_1 C5_1 -50.9(6)
C1_1 N1_1 C2_1 C6_1 -108.7(5)
C16_1 N1_1 C2_1 C6_1 70.9(6)
C1_1 N1_1 C2_1 C3_1 9.9(5)
C16_1 N1_1 C2_1 C3_1 -170.4(4)
C5_1 C2_1 C3_1 C4_1 -132.5(5)
N1_1 C2_1 C3_1 C4_1 -12.5(5)
C6_1 C2_1 C3_1 C4_1 104.6(5)
N1_1 C1_1 C4_1 C3_1 -5.7(5)
Ni1 C1_1 C4_1 C3_1 -175.9(4)
N1_1 C1_1 C4_1 C7_1 111.0(4)
Ni1 C1_1 C4_1 C7_1 -59.1(6)
N1_1 C1_1 C4_1 C11_1 -124.2(5)
Ni1 C1_1 C4_1 C11_1 65.7(6)
C2_1 C3_1 C4_1 C1_1 11.8(5)
C2_1 C3_1 C4_1 C7_1 -104.7(5)
C2_1 C3_1 C4_1 C11_1 137.6(4)
C1_1 C4_1 C7_1 C8_1 85.7(5)
C3_1 C4_1 C7_1 C8_1 -160.7(4)
C11_1 C4_1 C7_1 C8_1 -44.3(6)
C4_1 C7_1 C8_1 C9_1 53.5(6)
C4_1 C7_1 C8_1 C12_1 176.6(5)
C12_1 C8_1 C9_1 C10_1 179.0(5)
C7_1 C8_1 C9_1 C10_1 -59.3(6)
C8_1 C9_1 C10_1 C11_1 61.0(6)
C9_1 C10_1 C11_1 C13_1 171.4(4)
C9_1 C10_1 C11_1 C4_1 -54.1(6)
C1_1 C4_1 C11_1 C10_1 -81.2(6)
C3_1 C4_1 C11_1 C10_1 161.6(4)
C7_1 C4_1 C11_1 C10_1 43.7(6)
C1_1 C4_1 C11_1 C13_1 51.8(6)
C3_1 C4_1 C11_1 C13_1 -65.4(5)
C7_1 C4_1 C11_1 C13_1 176.6(4)
C10_1 C11_1 C13_1 C14_1 45.0(6)
C4_1 C11_1 C13_1 C14_1 -89.1(5)
C10_1 C11_1 C13_1 C15_1 -78.8(5)
C4_1 C11_1 C13_1 C15_1 147.1(5)
C1_1 N1_1 C16_1 C21_1 89.8(6)
C2_1 N1_1 C16_1 C21_1 -89.8(5)
C1_1 N1_1 C16_1 C17_1 -91.8(6)
C2_1 N1_1 C16_1 C17_1 88.5(5)
C21_1 C16_1 C17_1 C18_1 3.2(7)
N1_1 C16_1 C17_1 C18_1 -175.1(4)
C21_1 C16_1 C17_1 C22_1 -172.4(5)
N1_1 C16_1 C17_1 C22_1 9.3(7)
C16_1 C17_1 C18_1 C19_1 -0.9(8)
C22_1 C17_1 C18_1 C19_1 175.2(5)
C17_1 C18_1 C19_1 C20_1 -1.6(9)
C18_1 C19_1 C20_1 C21_1 1.8(8)
C19_1 C20_1 C21_1 C16_1 0.5(8)
C19_1 C20_1 C21_1 C25_1 -175.8(5)
C17_1 C16_1 C21_1 C20_1 -3.0(7)
N1_1 C16_1 C21_1 C20_1 175.2(4)
C17_1 C16_1 C21_1 C25_1 172.9(5)
N1_1 C16_1 C21_1 C25_1 -8.9(7)
C18_1 C17_1 C22_1 C23_1 -66.6(6)
C16_1 C17_1 C22_1 C23_1 109.1(6)
C18_1 C17_1 C22_1 C24_1 56.3(7)
C16_1 C17_1 C22_1 C24_1 -128.0(5)
C20_1 C21_1 C25_1 C26_1 58.1(6)
C16_1 C21_1 C25_1 C26_1 -117.8(6)
C20_1 C21_1 C25_1 C27_1 -62.1(6)
C16_1 C21_1 C25_1 C27_1 122.0(6)
